data_7707134
loop_
_publ_author_name
'Capper, Miles S.'
'Enriquez Garcia, Alejandra'
'Lai, Barry'
'Wang, Baiwen O.'
'Gelfand, Benjamin S.'
'Shemanko, Carrie S.'
'Jalilehvand, Farideh'

_publ_section_title
;
 The effect of sodium thiosulfate on cytotoxicity of a diimine Re(I)
 tricarbonyl complex.
;
_journal_issue 17
_journal_name_full 'Dalton transactions (Cambridge, England : 2003)'
_journal_page_first 5968
_journal_page_last 5977
_journal_paper_doi 10.1039/d1dt00517k
_journal_volume 50
_journal_year 2021
_chemical_formula_moiety 'C13 H8 N2 O6 Re S2, C13 H10 N2 O4 Re, 4(H2 O)'
_chemical_formula_sum 'C26 H26 N4 O14 Re2 S2'
_chemical_formula_weight 1055.03
_space_group_crystal_system monoclinic
_space_group_IT_number 7
_space_group_name_Hall 'P -2yc'
_space_group_name_H-M_alt 'P 1 c 1'
_atom_sites_solution_hydrogens mixed
_atom_sites_solution_primary dual
_audit_creation_date 2019-03-04
_audit_creation_method
;
Olex2 1.2
(compiled 2018.05.29 svn.r3508 for OlexSys, GUI svn.r5506)
;
_audit_update_record
;
2021-01-08 deposited with the CCDC.	2021-04-09 downloaded from the CCDC.
;
_cell_angle_alpha 90
_cell_angle_beta 98.6020(10)
_cell_angle_gamma 90
_cell_formula_units_Z 2
_cell_length_a 8.09140(10)
_cell_length_b 7.8966(2)
_cell_length_c 26.1412(5)
_cell_measurement_reflns_used 9772
_cell_measurement_temperature 173
_cell_measurement_theta_max 71.90
_cell_measurement_theta_min 3.42
_cell_volume 1651.49(6)
_computing_molecular_graphics 'Olex2 (Dolomanov et al., 2009)'
_computing_publication_material 'Olex2 (Dolomanov et al., 2009)'
_computing_structure_refinement 'ShelXL (Sheldrick, 2015)'
_computing_structure_solution 'ShelXT (Sheldrick, 2015)'
_diffrn_ambient_temperature 173
_diffrn_measured_fraction_theta_full 0.999
_diffrn_measured_fraction_theta_max 0.995
_diffrn_measurement_device_type 'Bruker APEX-II CCD'
_diffrn_measurement_method '\f and \w scans'
_diffrn_radiation_type CuK\a
_diffrn_radiation_wavelength 1.54178
_diffrn_reflns_av_R_equivalents 0.0381
_diffrn_reflns_av_unetI/netI 0.0295
_diffrn_reflns_Laue_measured_fraction_full 0.999
_diffrn_reflns_Laue_measured_fraction_max 0.995
_diffrn_reflns_limit_h_max 9
_diffrn_reflns_limit_h_min -9
_diffrn_reflns_limit_k_max 9
_diffrn_reflns_limit_k_min -9
_diffrn_reflns_limit_l_max 32
_diffrn_reflns_limit_l_min -31
_diffrn_reflns_number 35109
_diffrn_reflns_point_group_measured_fraction_full 0.997
_diffrn_reflns_point_group_measured_fraction_max 0.985
_diffrn_reflns_theta_full 67.679
_diffrn_reflns_theta_max 72.249
_diffrn_reflns_theta_min 1.709
_diffrn_standards_number 0
_exptl_absorpt_coefficient_mu 15.942
_exptl_absorpt_correction_T_max 0.9288
_exptl_absorpt_correction_T_min 0.6693
_exptl_absorpt_correction_type multi-scan
_exptl_absorpt_process_details
'SADABS-2016/2 (Bruker,2016/2) was used for absorption correction. wR2(int) was 0.0996 before and 0.0576 after correction. The Ratio of minimum to maximum transmission is 0.7206. The \l/2 correction factor is Not present.'
_exptl_crystal_colour yellow
_exptl_crystal_colour_primary yellow
_exptl_crystal_density_diffrn 2.122
_exptl_crystal_description plank
_exptl_crystal_F_000 1008
_exptl_crystal_size_max 0.24
_exptl_crystal_size_mid 0.04
_exptl_crystal_size_min 0.02
_refine_diff_density_max 1.521
_refine_diff_density_min -0.850
_refine_diff_density_rms 0.134
_refine_ls_abs_structure_details
;
 Flack x determined using 2995 quotients [(I+)-(I-)]/[(I+)+(I-)]
 (Parsons, Flack and Wagner, Acta Cryst. B69 (2013) 249-259).
;
_refine_ls_abs_structure_Flack 0.011(7)
_refine_ls_extinction_method none
_refine_ls_goodness_of_fit_ref 1.077
_refine_ls_hydrogen_treatment constr
_refine_ls_matrix_type full
_refine_ls_number_parameters 435
_refine_ls_number_reflns 6410
_refine_ls_number_restraints 18
_refine_ls_restrained_S_all 1.086
_refine_ls_R_factor_all 0.0286
_refine_ls_R_factor_gt 0.0278
_refine_ls_shift/su_max 0.001
_refine_ls_shift/su_mean 0.000
_refine_ls_structure_factor_coef Fsqd
_refine_ls_weighting_details 'w=1/[\s^2^(Fo^2^)+(0.0393P)^2^+4.0024P] where P=(Fo^2^+2Fc^2^)/3'
_refine_ls_weighting_scheme calc
_refine_ls_wR_factor_gt 0.0715
_refine_ls_wR_factor_ref 0.0719
_reflns_Friedel_coverage 0.977
_reflns_Friedel_fraction_full 0.995
_reflns_Friedel_fraction_max 0.974
_reflns_number_gt 6274
_reflns_number_total 6410
_reflns_threshold_expression 'I > 2\s(I)'
_cod_data_source_file d1dt00517k2.cif
_cod_data_source_block mc-res2o3
_cod_depositor_comments 'Adding full bibliography for 7707133--7707134.cif.'
_cod_database_code 7707134
_shelx_shelxl_version_number 2018/3
_shelx_space_group_comment
;
The symmetry employed for this shelxl refinement is uniquely defined
by the following loop, which should always be used as a source of
symmetry information in preference to the above space-group names.
They are only intended as comments.
;
_shelx_estimated_absorpt_t_max 0.741
_shelx_estimated_absorpt_t_min 0.114
_olex2_refinement_description
;
1. Twinned data refinement
 Scales: 0.878(19)
 0.122(19)
2. Fixed Uiso
 At 1.2 times of:
  All C(H) groups
 At 1.5 times of:
  All O(H,H) groups
3. Restrained distances
 H2SB_$2-O2_$2 = O1S-H2SA_$2
 0.1 with sigma of 1
 H1SB-O3
 0.1 with sigma of 1
 H3SA-O1 = O2S_$1-H3SB
 0.1 with sigma of 1
 H10A-O1
 0.1 with sigma of 1
 H10A-O10 = H10B-O10
 0.87 with sigma of 0.02
 H4SA-O1S = H4SB-O8
 1 with sigma of 0.3
4. Uiso/Uaniso restraints and constraints
Uanis(O1S) \\sim Ueq: with sigma of 0.01 and sigma for terminal atoms of 0.02
5.a Riding coordinates:
 O1S(H1SA,H1SB), O2S(H2SA,H2SB), O3S(H3SA,H3SB), O4S(H4SA,H4SB)
5.b Riding coordinates and stretchable bonds:
 O10(H10A,H10B)
5.c Aromatic/amide H refined with riding coordinates:
 C1(H1), C2(H2), C3(H3), C4(H4), C7(H7), C8(H8), C9(H9), C10(H10), C14(H14),
 C15(H15), C16(H16), C17(H17), C20(H20), C21(H21), C22(H22), C23(H23)
;
_olex2_submission_special_instructions 'No special instructions were received'

loop_
_space_group_symop_operation_xyz
'x, y, z'
'x, -y, z+1/2'

loop_
_atom_site_label
_atom_site_type_symbol
_atom_site_fract_x
_atom_site_fract_y
_atom_site_fract_z
_atom_site_U_iso_or_equiv
_atom_site_adp_type
_atom_site_occupancy
_atom_site_site_symmetry_order
_atom_site_calc_flag
_atom_site_refinement_flags_posn
_atom_site_refinement_flags_adp
_atom_site_refinement_flags_occupancy
_atom_site_disorder_assembly
_atom_site_disorder_group
C1 C 0.8621(14) 0.0156(13) 0.6932(4) 0.028(2) Uani 1 1 d . . . . .
H1 H 0.767806 -0.004085 0.710051 0.034 Uiso 1 1 calc R . . . .
C2 C 0.9820(18) -0.1125(15) 0.6939(5) 0.035(3) Uani 1 1 d . . . . .
H2 H 0.969857 -0.217389 0.710725 0.042 Uiso 1 1 calc R . . . .
C3 C 1.1204(15) -0.0810(16) 0.6689(5) 0.037(3) Uani 1 1 d . . . . .
H3 H 1.205185 -0.164364 0.669135 0.045 Uiso 1 1 calc R . . . .
C4 C 1.1332(15) 0.0686(15) 0.6444(5) 0.035(3) Uani 1 1 d . . . . .
H4 H 1.227304 0.090385 0.627568 0.043 Uiso 1 1 calc R . . . .
C5 C 1.0086(13) 0.1905(14) 0.6438(4) 0.025(2) Uani 1 1 d . . . . .
C6 C 1.0113(17) 0.3543(12) 0.6175(5) 0.028(3) Uani 1 1 d . . . . .
C7 C 1.1346(18) 0.3998(19) 0.5896(5) 0.040(3) Uani 1 1 d . . . . .
H7 H 1.225518 0.325439 0.587275 0.047 Uiso 1 1 calc R . . . .
C8 C 1.126(2) 0.5559(19) 0.5647(6) 0.047(4) Uani 1 1 d . . . . .
H8 H 1.207859 0.588287 0.544234 0.057 Uiso 1 1 calc R . . . .
C9 C 0.992(2) 0.6650(17) 0.5705(7) 0.047(4) Uani 1 1 d . . . . .
H9 H 0.984308 0.773939 0.554854 0.057 Uiso 1 1 calc R . . . .
C10 C 0.8743(15) 0.6109(14) 0.5989(4) 0.032(2) Uani 1 1 d . . . . .
H10 H 0.782940 0.683714 0.602072 0.039 Uiso 1 1 calc R . . . .
C11 C 0.5511(16) 0.5653(15) 0.6610(4) 0.032(3) Uani 1 1 d . . . . .
C12 C 0.5430(14) 0.2603(13) 0.7069(4) 0.027(2) Uani 1 1 d . . . . .
C13 C 0.8126(14) 0.4617(13) 0.7330(4) 0.023(2) Uani 1 1 d . . . . .
C14 C 0.1998(16) 0.5799(15) 0.4002(4) 0.035(3) Uani 1 1 d . . . . .
H14 H 0.290526 0.654360 0.397909 0.042 Uiso 1 1 calc R . . . .
C15 C 0.080(2) 0.6289(15) 0.4292(6) 0.039(3) Uani 1 1 d . . . . .
H15 H 0.088348 0.735751 0.446081 0.046 Uiso 1 1 calc R . . . .
C16 C -0.049(2) 0.5242(19) 0.4336(6) 0.043(3) Uani 1 1 d . . . . .
H16 H -0.133669 0.556735 0.453365 0.052 Uiso 1 1 calc R . . . .
C17 C -0.057(2) 0.3709(17) 0.4091(6) 0.040(3) Uani 1 1 d . . . . .
H17 H -0.145877 0.295082 0.412214 0.048 Uiso 1 1 calc R . . . .
C18 C 0.0677(16) 0.3248(15) 0.3794(5) 0.029(2) Uani 1 1 d . . . . .
C19 C 0.0689(16) 0.1637(13) 0.3531(5) 0.027(2) Uani 1 1 d . . . . .
C20 C -0.0501(15) 0.0348(15) 0.3538(5) 0.036(3) Uani 1 1 d . . . . .
H20 H -0.140967 0.051201 0.372468 0.043 Uiso 1 1 calc R . . . .
C21 C -0.0371(18) -0.1155(17) 0.3277(6) 0.046(3) Uani 1 1 d . . . . .
H21 H -0.120406 -0.200669 0.327036 0.055 Uiso 1 1 calc R . . . .
C22 C 0.099(2) -0.1390(14) 0.3029(6) 0.042(4) Uani 1 1 d . . . . .
H22 H 0.111763 -0.241811 0.285096 0.050 Uiso 1 1 calc R . . . .
C23 C 0.2148(15) -0.0136(13) 0.3040(4) 0.030(2) Uani 1 1 d . . . . .
H23 H 0.309674 -0.032864 0.287341 0.036 Uiso 1 1 calc R . . . .
C24 C 0.5372(13) 0.2366(14) 0.2903(4) 0.029(2) Uani 1 1 d . . . . .
C25 C 0.5223(15) 0.5401(14) 0.3368(5) 0.031(2) Uani 1 1 d . . . . .
C26 C 0.2705(15) 0.4361(14) 0.2656(4) 0.025(2) Uani 1 1 d . . . . .
N1 N 0.8747(14) 0.1637(11) 0.6698(4) 0.025(2) Uani 1 1 d . . . . .
N2 N 0.8809(11) 0.4596(11) 0.6226(3) 0.0258(18) Uani 1 1 d . . . . .
N3 N 0.1945(11) 0.4312(11) 0.3750(3) 0.0264(18) Uani 1 1 d . . . . .
N4 N 0.2013(15) 0.1381(10) 0.3279(4) 0.023(2) Uani 1 1 d . . . . .
O1 O 0.395(2) 0.3319(14) 0.4905(5) 0.060(3) Uani 1 1 d D . . . .
O2 O 0.693(2) 0.3653(13) 0.5056(5) 0.058(3) Uani 1 1 d D . . . .
O3 O 0.5154(10) 0.5573(11) 0.5459(3) 0.0426(18) Uani 1 1 d D . . . .
O4 O 0.4712(15) 0.6820(13) 0.6574(4) 0.044(2) Uani 1 1 d . . . . .
O5 O 0.4500(12) 0.1948(13) 0.7298(4) 0.044(2) Uani 1 1 d . . . . .
O6 O 0.8698(11) 0.5127(10) 0.7713(3) 0.0355(18) Uani 1 1 d . . . . .
O7 O 0.6286(13) 0.1728(12) 0.2684(4) 0.043(2) Uani 1 1 d . . . . .
O8 O 0.6068(19) 0.6569(13) 0.3420(6) 0.056(3) Uani 1 1 d D . . . .
O9 O 0.2059(11) 0.4916(10) 0.2261(3) 0.0370(18) Uani 1 1 d . . . . .
O10 O 0.5065(10) 0.2235(9) 0.4020(3) 0.0258(15) Uani 1 1 d D . . . .
H10A H 0.4482(17) 0.2041(10) 0.4260(6) 0.039 Uiso 1 1 d DGR . . . .
H10B H 0.581(2) 0.2807(17) 0.4207(5) 0.039 Uiso 1 1 d DGR . . . .
Re1 Re 0.69771(3) 0.36843(5) 0.66868(2) 0.02163(11) Uani 1 1 d . . . . .
Re2 Re 0.37842(4) 0.34407(5) 0.32853(2) 0.02360(12) Uani 1 1 d . . . . .
S1 S 0.5563(4) 0.2241(4) 0.58979(11) 0.0360(6) Uani 1 1 d . . . . .
S2 S 0.5425(4) 0.3847(4) 0.52791(10) 0.0380(6) Uani 1 1 d . . . . .
O1S O 0.586(3) 0.859(2) 0.5215(8) 0.157(9) Uani 1 1 d D U . . .
H1SA H 0.615571 0.864217 0.554830 0.235 Uiso 1 1 d R . . . .
H1SB H 0.575881 0.751377 0.514800 0.235 Uiso 1 1 d DR . . . .
O2S O 0.8674(16) 0.0629(17) 0.4995(7) 0.096(5) Uani 1 1 d D . . . .
H2SA H 0.815076 0.005611 0.473688 0.143 Uiso 1 1 d DR . . . .
H2SB H 0.824866 0.026961 0.526238 0.143 Uiso 1 1 d DR . . . .
O3S O 0.1964(17) 0.0396(15) 0.4913(6) 0.078(4) Uani 1 1 d . . . . .
H3SA H 0.257933 0.125845 0.502795 0.116 Uiso 1 1 d DR . . . .
H3SB H 0.161093 -0.001535 0.518635 0.116 Uiso 1 1 d DR . . . .
O4S O 0.400(2) 0.926(2) 0.4244(6) 0.103(5) Uani 1 1 d . . . . .
H4SA H 0.414886 0.894978 0.456708 0.155 Uiso 1 1 d DR . . . .
H4SB H 0.450396 0.847668 0.408868 0.155 Uiso 1 1 d DR . . . .

loop_
_atom_site_aniso_label
_atom_site_aniso_U_11
_atom_site_aniso_U_22
_atom_site_aniso_U_33
_atom_site_aniso_U_23
_atom_site_aniso_U_13
_atom_site_aniso_U_12
C1 0.025(5) 0.031(5) 0.028(5) 0.000(4) 0.001(4) 0.002(4)
C2 0.034(7) 0.027(5) 0.042(7) 0.000(5) -0.004(6) 0.005(5)
C3 0.032(6) 0.041(6) 0.038(7) -0.007(5) 0.002(5) 0.017(5)
C4 0.025(6) 0.045(6) 0.034(6) -0.011(5) -0.002(5) 0.015(5)
C5 0.015(5) 0.033(5) 0.026(6) -0.004(4) 0.002(4) 0.001(4)
C6 0.027(7) 0.035(6) 0.020(6) -0.004(3) -0.003(5) -0.001(4)
C7 0.024(6) 0.067(8) 0.029(7) -0.003(6) 0.007(5) 0.002(6)
C8 0.048(9) 0.061(8) 0.037(8) 0.000(6) 0.021(7) -0.026(7)
C9 0.051(10) 0.049(8) 0.044(8) 0.000(5) 0.014(7) -0.014(6)
C10 0.038(6) 0.031(5) 0.029(6) -0.002(4) 0.007(5) -0.006(5)
C11 0.031(6) 0.038(6) 0.025(6) 0.005(4) 0.001(5) 0.005(5)
C12 0.027(5) 0.029(5) 0.028(5) 0.003(4) 0.010(4) -0.002(4)
C13 0.019(5) 0.034(5) 0.019(6) 0.000(4) 0.010(4) 0.007(4)
C14 0.039(7) 0.040(6) 0.029(6) -0.002(5) 0.012(5) -0.002(5)
C15 0.050(9) 0.040(6) 0.029(7) -0.002(4) 0.012(6) 0.014(5)
C16 0.043(8) 0.059(8) 0.030(7) 0.003(6) 0.013(6) 0.017(6)
C17 0.030(7) 0.061(8) 0.032(7) 0.004(5) 0.016(6) 0.002(5)
C18 0.017(6) 0.046(6) 0.025(6) 0.010(4) 0.013(5) 0.010(4)
C19 0.026(6) 0.032(5) 0.022(5) 0.010(4) 0.003(5) -0.006(4)
C20 0.029(6) 0.043(6) 0.037(7) 0.007(5) 0.011(5) -0.004(5)
C21 0.045(8) 0.041(6) 0.047(8) 0.015(5) -0.007(6) -0.013(6)
C22 0.057(10) 0.030(6) 0.036(7) -0.002(4) -0.004(7) -0.007(5)
C23 0.035(6) 0.028(5) 0.029(6) 0.002(4) 0.006(5) 0.004(4)
C24 0.022(5) 0.036(5) 0.028(5) 0.002(4) 0.005(4) 0.000(4)
C25 0.028(6) 0.032(5) 0.035(6) -0.004(4) 0.010(5) -0.014(5)
C26 0.019(5) 0.035(5) 0.020(5) 0.000(4) 0.001(4) 0.005(4)
N1 0.023(5) 0.030(5) 0.021(5) -0.004(3) 0.002(4) 0.001(3)
N2 0.025(5) 0.032(4) 0.021(4) 0.001(3) 0.005(3) -0.003(3)
N3 0.025(5) 0.032(4) 0.022(4) 0.002(3) 0.006(4) 0.002(3)
N4 0.024(5) 0.026(5) 0.020(5) 0.001(3) 0.004(4) -0.005(3)
O1 0.080(10) 0.068(7) 0.030(6) -0.001(4) 0.005(6) -0.027(6)
O2 0.069(9) 0.064(7) 0.046(7) 0.008(4) 0.023(6) 0.013(5)
O3 0.046(4) 0.049(5) 0.033(4) 0.001(3) 0.004(3) 0.000(4)
O4 0.040(6) 0.049(5) 0.045(6) 0.003(4) 0.009(5) 0.029(5)
O5 0.037(5) 0.049(5) 0.050(6) 0.004(4) 0.019(5) -0.002(4)
O6 0.037(5) 0.045(4) 0.024(4) -0.012(3) 0.000(3) 0.005(3)
O7 0.038(5) 0.052(5) 0.044(6) -0.008(4) 0.020(5) 0.010(4)
O8 0.050(7) 0.055(7) 0.065(8) -0.009(5) 0.011(6) -0.016(5)
O9 0.038(5) 0.045(4) 0.028(4) -0.001(3) 0.006(4) 0.001(4)
O10 0.034(4) 0.029(4) 0.015(3) 0.001(3) 0.007(3) 0.006(3)
Re1 0.0188(2) 0.02743(19) 0.0194(2) 0.00119(16) 0.00515(16) 0.00386(17)
Re2 0.0218(2) 0.0308(2) 0.0189(2) -0.00176(17) 0.00492(17) -0.00244(17)
S1 0.0332(14) 0.0423(15) 0.0322(14) 0.0034(11) 0.0042(11) -0.0021(11)
S2 0.0391(14) 0.0501(15) 0.0254(13) 0.0011(11) 0.0074(10) -0.0025(12)
O1S 0.22(2) 0.098(12) 0.123(14) 0.018(9) -0.056(14) 0.014(12)
O2S 0.059(8) 0.063(7) 0.165(16) -0.002(8) 0.015(9) 0.010(6)
O3S 0.080(9) 0.063(7) 0.089(9) -0.009(6) 0.011(7) -0.010(6)
O4S 0.114(12) 0.084(9) 0.107(12) 0.007(8) -0.001(9) 0.000(9)

loop_
_atom_type_symbol
_atom_type_description
_atom_type_scat_dispersion_real
_atom_type_scat_dispersion_imag
_atom_type_scat_source
C C 0.0181 0.0091 'International Tables Vol C Tables 4.2.6.8 and 6.1.1.4'
H H 0.0000 0.0000 'International Tables Vol C Tables 4.2.6.8 and 6.1.1.4'
N N 0.0311 0.0180 'International Tables Vol C Tables 4.2.6.8 and 6.1.1.4'
O O 0.0492 0.0322 'International Tables Vol C Tables 4.2.6.8 and 6.1.1.4'
Re Re -5.2083 5.8923 'International Tables Vol C Tables 4.2.6.8 and 6.1.1.4'
S S 0.3331 0.5567 'International Tables Vol C Tables 4.2.6.8 and 6.1.1.4'

loop_
_geom_angle_atom_site_label_1
_geom_angle_atom_site_label_2
_geom_angle_atom_site_label_3
_geom_angle
_geom_angle_site_symmetry_1
_geom_angle_site_symmetry_3
_geom_angle_publ_flag
N1 C1 C2 122.8(12) . . ?
C1 C2 C3 117.8(11) . . ?
C4 C3 C2 119.9(11) . . ?
C3 C4 C5 120.1(12) . . ?
C4 C5 C6 123.6(11) . . ?
N1 C5 C4 120.6(11) . . ?
N1 C5 C6 115.8(10) . . ?
C7 C6 C5 123.0(12) . . ?
N2 C6 C5 115.2(11) . . ?
N2 C6 C7 121.8(11) . . ?
C6 C7 C8 119.3(13) . . ?
C7 C8 C9 118.7(13) . . ?
C10 C9 C8 118.5(13) . . ?
N2 C10 C9 123.2(13) . . ?
O4 C11 Re1 177.6(13) . . ?
O5 C12 Re1 179.8(11) . . ?
O6 C13 Re1 175.5(10) . . ?
N3 C14 C15 123.0(12) . . ?
C16 C15 C14 119.6(12) . . ?
C15 C16 C17 118.7(14) . . ?
C16 C17 C18 120.2(14) . . ?
C17 C18 C19 123.0(12) . . ?
N3 C18 C17 120.2(12) . . ?
N3 C18 C19 116.7(10) . . ?
C20 C19 C18 125.3(11) . . ?
N4 C19 C18 115.1(10) . . ?
N4 C19 C20 119.5(11) . . ?
C21 C20 C19 120.9(12) . . ?
C22 C21 C20 118.4(12) . . ?
C23 C22 C21 119.4(12) . . ?
C22 C23 N4 123.1(12) . . ?
O7 C24 Re2 179.2(11) . . ?
O8 C25 Re2 179.5(13) . . ?
O9 C26 Re2 178.7(10) . . ?
C1 N1 C5 118.8(10) . . ?
C1 N1 Re1 124.7(8) . . ?
C5 N1 Re1 116.6(7) . . ?
C6 N2 Re1 117.0(7) . . ?
C10 N2 C6 118.4(10) . . ?
C10 N2 Re1 124.7(8) . . ?
C14 N3 Re2 125.3(7) . . ?
C18 N3 C14 118.2(10) . . ?
C18 N3 Re2 116.5(7) . . ?
C19 N4 C23 118.5(10) . . ?
C19 N4 Re2 117.1(7) . . ?
C23 N4 Re2 124.4(9) . . ?
C11 Re1 N1 173.0(5) . . ?
C11 Re1 N2 97.7(4) . . ?
C11 Re1 S1 94.8(4) . . ?
C12 Re1 C11 88.5(5) . . ?
C12 Re1 C13 89.1(5) . . ?
C12 Re1 N1 98.2(4) . . ?
C12 Re1 N2 172.9(4) . . ?
C12 Re1 S1 88.4(3) . . ?
C13 Re1 C11 89.5(5) . . ?
C13 Re1 N1 92.4(4) . . ?
C13 Re1 N2 94.4(4) . . ?
C13 Re1 S1 175.0(3) . . ?
N1 Re1 N2 75.5(4) . . ?
N1 Re1 S1 83.7(3) . . ?
N2 Re1 S1 87.7(2) . . ?
C24 Re2 N3 172.4(4) . . ?
C24 Re2 N4 99.0(4) . . ?
C24 Re2 O10 90.0(4) . . ?
C25 Re2 C24 88.5(5) . . ?
C25 Re2 N3 97.8(4) . . ?
C25 Re2 N4 172.1(4) . . ?
C25 Re2 O10 92.9(4) . . ?
C26 Re2 C24 88.6(5) . . ?
C26 Re2 C25 89.0(5) . . ?
C26 Re2 N3 95.7(4) . . ?
C26 Re2 N4 93.6(5) . . ?
C26 Re2 O10 177.6(4) . . ?
N3 Re2 O10 85.6(3) . . ?
N4 Re2 N3 74.6(4) . . ?
N4 Re2 O10 84.8(4) . . ?
S2 S1 Re1 109.65(15) . . ?
O1 S2 S1 106.8(5) . . ?
O2 S2 O1 110.5(8) . . ?
O2 S2 O3 114.0(6) . . ?
O2 S2 S1 107.8(5) . . ?
O3 S2 O1 109.1(7) . . ?
O3 S2 S1 108.3(4) . . ?

loop_
_geom_bond_atom_site_label_1
_geom_bond_atom_site_label_2
_geom_bond_distance
_geom_bond_site_symmetry_2
_geom_bond_publ_flag
C1 C2 1.400(16) . ?
C1 N1 1.330(14) . ?
C2 C3 1.40(2) . ?
C3 C4 1.356(19) . ?
C4 C5 1.393(15) . ?
C5 C6 1.466(15) . ?
C5 N1 1.378(16) . ?
C6 C7 1.37(2) . ?
C6 N2 1.366(16) . ?
C7 C8 1.39(2) . ?
C8 C9 1.41(2) . ?
C9 C10 1.36(2) . ?
C10 N2 1.343(14) . ?
C11 O4 1.121(15) . ?
C11 Re1 1.948(12) . ?
C12 O5 1.153(14) . ?
C12 Re1 1.915(10) . ?
C13 O6 1.114(14) . ?
C13 Re1 1.941(11) . ?
C14 C15 1.370(18) . ?
C14 N3 1.345(15) . ?
C15 C16 1.35(2) . ?
C16 C17 1.37(2) . ?
C17 C18 1.409(18) . ?
C18 C19 1.447(17) . ?
C18 N3 1.344(16) . ?
C19 C20 1.403(16) . ?
C19 N4 1.354(17) . ?
C20 C21 1.38(2) . ?
C21 C22 1.37(2) . ?
C22 C23 1.362(19) . ?
C23 N4 1.363(14) . ?
C24 O7 1.120(14) . ?
C24 Re2 1.937(11) . ?
C25 O8 1.144(15) . ?
C25 Re2 1.929(11) . ?
C26 O9 1.170(14) . ?
C26 Re2 1.889(11) . ?
N1 Re1 2.157(10) . ?
N2 Re1 2.169(9) . ?
N3 Re2 2.169(9) . ?
N4 Re2 2.166(9) . ?
O1 S2 1.486(14) . ?
O2 S2 1.431(16) . ?
O3 S2 1.469(9) . ?
O10 Re2 2.253(7) . ?
Re1 S1 2.481(3) . ?
S1 S2 2.045(4) . ?

loop_
_twin_individual_id
_twin_individual_mass_fraction_refined
1 0.878(19)
2 0.122(19)
